data_1565444
loop_
_publ_author_name
'Zhao, Fang-Hua'
'Li, Zhong-Lin'
'He, Yuan-Chun'
'Zhang, Mei'
'Han, Jun'
'Fan, Sheng-Qing'
'Li, Yu-Shuo'
'You, Jin-Mao'

_publ_section_title
;
 Syntheses, structures and magnetism of two Cu(II) coordination polymers
 of d-camphorate controlled by metal-ligand ratio
;
_journal_name_full 'Inorganica Chimica Acta'
_journal_page_first 119387
_journal_paper_doi 10.1016/j.ica.2019.119387
_journal_volume 502
_journal_year 2020
_chemical_absolute_configuration ad
_chemical_formula_moiety '2(C40 H57 Cu2 N8 O9) 6(H2 O) 2(H2 O0.50)'
_chemical_formula_sum 'C80 H130 Cu4 N16 O25'
_chemical_formula_weight 1970.15
_space_group_crystal_system orthorhombic
_space_group_IT_number 19
_space_group_name_Hall 'P 2ac 2ab'
_space_group_name_H-M_alt 'P 21 21 21'
_atom_sites_solution_hydrogens mixed
_audit_creation_method SHELXL-2018/3
_cell_angle_alpha 90
_cell_angle_beta 90
_cell_angle_gamma 90
_cell_formula_units_Z 2
_cell_length_a 11.1997(13)
_cell_length_b 11.2438(14)
_cell_length_c 36.788(5)
_cell_measurement_reflns_used 9886
_cell_measurement_temperature 153(2)
_cell_measurement_theta_max 24.49
_cell_measurement_theta_min 2.57
_cell_volume 4632.6(10)
_computing_cell_refinement 'Bruker SMART'
_computing_data_collection 'Bruker SMART'
_computing_data_reduction 'Bruker SAINT'
_computing_molecular_graphics 'Bruker SHELXTL'
_computing_publication_material 'Bruker SHELXTL'
_computing_structure_refinement 'SHELXL-2018/3 (Sheldrick, 2018)'
_computing_structure_solution 'Bruker SHELXTL'
_diffrn_ambient_temperature 153(2)
_diffrn_measured_fraction_theta_full 0.995
_diffrn_measured_fraction_theta_max 0.995
_diffrn_measurement_device_type 'CCD area detector'
_diffrn_measurement_method 'phi and omega scans'
_diffrn_radiation_type MoK\a
_diffrn_radiation_wavelength 0.71073
_diffrn_reflns_av_R_equivalents 0.0881
_diffrn_reflns_av_unetI/netI 0.0901
_diffrn_reflns_Laue_measured_fraction_full 0.995
_diffrn_reflns_Laue_measured_fraction_max 0.995
_diffrn_reflns_limit_h_max 12
_diffrn_reflns_limit_h_min -13
_diffrn_reflns_limit_k_max 13
_diffrn_reflns_limit_k_min -13
_diffrn_reflns_limit_l_max 44
_diffrn_reflns_limit_l_min -44
_diffrn_reflns_number 38126
_diffrn_reflns_point_group_measured_fraction_full 0.995
_diffrn_reflns_point_group_measured_fraction_max 0.996
_diffrn_reflns_theta_full 25.242
_diffrn_reflns_theta_max 25.350
_diffrn_reflns_theta_min 2.214
_exptl_absorpt_coefficient_mu 0.986
_exptl_crystal_colour blue
_exptl_crystal_density_diffrn 1.412
_exptl_crystal_description block
_exptl_crystal_F_000 2076
_exptl_crystal_size_max 0.200
_exptl_crystal_size_mid 0.190
_exptl_crystal_size_min 0.170
_refine_diff_density_max 0.997
_refine_diff_density_min -0.556
_refine_diff_density_rms 0.093
_refine_ls_abs_structure_details
;
 Refined as an inversion twin.
;
_refine_ls_abs_structure_Flack 0.11(3)
_refine_ls_extinction_coef .
_refine_ls_extinction_method none
_refine_ls_goodness_of_fit_ref 1.052
_refine_ls_hydrogen_treatment constr
_refine_ls_matrix_type full
_refine_ls_number_parameters 615
_refine_ls_number_reflns 8460
_refine_ls_number_restraints 36
_refine_ls_restrained_S_all 1.054
_refine_ls_R_factor_all 0.1003
_refine_ls_R_factor_gt 0.0655
_refine_ls_shift/su_max 0.000
_refine_ls_shift/su_mean 0.000
_refine_ls_structure_factor_coef Fsqd
_refine_ls_weighting_details 'w=1/[\s^2^(Fo^2^)+(0.0747P)^2^+7.9329P] where P=(Fo^2^+2Fc^2^)/3'
_refine_ls_weighting_scheme calc
_refine_ls_wR_factor_gt 0.1595
_refine_ls_wR_factor_ref 0.1742
_reflns_Friedel_coverage 0.781
_reflns_Friedel_fraction_full 0.996
_reflns_Friedel_fraction_max 0.996
_reflns_number_gt 6217
_reflns_number_total 8460
_reflns_threshold_expression 'I > 2\s(I)'
_cod_data_source_file 1.cif
_cod_data_source_block mo_0508_2_0m
_cod_database_code 1565444
_shelx_shelxl_version_number 2018/3
_shelx_space_group_comment
;
The symmetry employed for this shelxl refinement is uniquely defined
by the following loop, which should always be used as a source of
symmetry information in preference to the above space-group names.
They are only intended as comments.
;
_shelx_estimated_absorpt_t_min 0.827
_shelx_estimated_absorpt_t_max 0.850

loop_
_space_group_symop_operation_xyz
'x, y, z'
'-x+1/2, -y, z+1/2'
'-x, y+1/2, -z+1/2'
'x+1/2, -y+1/2, -z'

loop_
_atom_site_label
_atom_site_type_symbol
_atom_site_fract_x
_atom_site_fract_y
_atom_site_fract_z
_atom_site_U_iso_or_equiv
_atom_site_adp_type
_atom_site_occupancy
_atom_site_site_symmetry_order
_atom_site_calc_flag
_atom_site_refinement_flags_posn
_atom_site_refinement_flags_adp
_atom_site_refinement_flags_occupancy
_atom_site_disorder_assembly
_atom_site_disorder_group
Cu1 Cu 0.61916(11) 0.09867(10) 0.86949(3) 0.0384(3) Uani 1 1 d . . . . .
Cu2 Cu 0.87243(11) 0.07478(10) 0.62468(3) 0.0377(3) Uani 1 1 d . . . . .
C1 C 0.8671(10) 0.1769(8) 0.8487(3) 0.042(2) Uani 1 1 d . . . . .
H1 H 0.904221 0.110964 0.860211 0.051 Uiso 1 1 calc R U . . .
C2 C 0.9250(9) 0.2614(9) 0.8289(3) 0.041(2) Uani 1 1 d . . . . .
H2 H 1.008357 0.266535 0.824475 0.049 Uiso 1 1 calc R U . . .
C3 C 0.7356(9) 0.2981(9) 0.8299(2) 0.038(2) Uani 1 1 d . . . . .
H3 H 0.661064 0.336005 0.825651 0.045 Uiso 1 1 calc R U . . .
C4 C 0.8568(9) 0.4443(8) 0.7943(2) 0.035(2) Uani 1 1 d . . . . .
H4A H 0.938336 0.475841 0.798274 0.042 Uiso 1 1 calc R U . . .
H4B H 0.798758 0.506645 0.801281 0.042 Uiso 1 1 calc R U . . .
C5 C 0.8402(8) 0.4112(8) 0.7543(2) 0.030(2) Uani 1 1 d . . . . .
H5A H 0.759044 0.378616 0.750486 0.036 Uiso 1 1 calc R U . . .
H5B H 0.898916 0.349518 0.747336 0.036 Uiso 1 1 calc R U . . .
C6 C 0.8580(11) 0.5241(8) 0.7304(2) 0.043(3) Uani 1 1 d . . . . .
H6A H 0.808674 0.589698 0.740213 0.052 Uiso 1 1 calc R U . . .
H6B H 0.942715 0.549045 0.731565 0.052 Uiso 1 1 calc R U . . .
C7 C 0.8236(13) 0.5015(9) 0.6908(3) 0.058(3) Uani 1 1 d . . . . .
H7A H 0.735971 0.491093 0.689336 0.069 Uiso 1 1 calc R U . . .
H7B H 0.844954 0.572322 0.676223 0.069 Uiso 1 1 calc R U . . .
C8 C 1.0068(11) 0.3771(12) 0.6752(3) 0.062(3) Uani 1 1 d . . . . .
H8 H 1.067365 0.428927 0.683926 0.074 Uiso 1 1 calc R U . . .
C9 C 1.0232(10) 0.2682(11) 0.6602(3) 0.056(3) Uani 1 1 d . . . . .
H9 H 1.097711 0.229322 0.656911 0.067 Uiso 1 1 calc R U . . .
C10 C 0.8328(10) 0.3037(9) 0.6600(2) 0.045(3) Uani 1 1 d . . . . .
H10 H 0.749513 0.294505 0.656026 0.054 Uiso 1 1 calc R U . . .
C11 C 0.5050(10) -0.1316(9) 0.8907(3) 0.046(3) Uani 1 1 d . . . . .
H11 H 0.564119 -0.175900 0.878089 0.056 Uiso 1 1 calc R U . . .
C12 C 0.4158(10) -0.1788(9) 0.9111(3) 0.045(3) Uani 1 1 d . . . . .
H12 H 0.399118 -0.260723 0.914828 0.054 Uiso 1 1 calc R U . . .
C13 C 0.4085(10) 0.0145(9) 0.9122(3) 0.048(3) Uani 1 1 d . . . . .
H13 H 0.384160 0.093221 0.917852 0.058 Uiso 1 1 calc R U . . .
C14 C 0.2545(9) -0.0908(10) 0.9510(3) 0.048(3) Uani 1 1 d . . . . .
H14A H 0.196939 -0.151415 0.942366 0.058 Uiso 1 1 calc R U . . .
H14B H 0.212760 -0.013198 0.951567 0.058 Uiso 1 1 calc R U . . .
C15 C 0.2948(10) -0.1226(10) 0.9892(3) 0.050(3) Uani 1 1 d . . . . .
H15A H 0.357537 -0.066710 0.997364 0.060 Uiso 1 1 calc R U . . .
H15B H 0.328041 -0.204147 0.989560 0.060 Uiso 1 1 calc R U . . .
C16 C 1.3161(9) 0.1146(12) 0.5149(3) 0.056(3) Uani 1 1 d . . . . .
H16A H 1.343271 0.030894 0.515901 0.067 Uiso 1 1 calc R U . . .
H16B H 1.381743 0.162447 0.504341 0.067 Uiso 1 1 calc R U . . .
C17 C 1.2925(10) 0.1575(11) 0.5532(3) 0.057(3) Uani 1 1 d . . . . .
H17A H 1.366609 0.148782 0.567654 0.068 Uiso 1 1 calc R U . . .
H17B H 1.272371 0.243197 0.552413 0.068 Uiso 1 1 calc R U . . .
C18 C 1.0965(10) 0.1436(9) 0.5842(3) 0.047(3) Uani 1 1 d . . . . .
H18 H 1.074912 0.224845 0.581527 0.056 Uiso 1 1 calc R U . . .
C19 C 1.0944(9) -0.0421(8) 0.5986(2) 0.040(2) Uani 1 1 d . . . . .
H19 H 1.069593 -0.116738 0.608030 0.047 Uiso 1 1 calc R U . . .
C20 C 1.1977(10) -0.0245(10) 0.5806(3) 0.047(3) Uani 1 1 d . . . . .
H20 H 1.257817 -0.081590 0.575362 0.056 Uiso 1 1 calc R U . . .
C21 C 0.6266(10) -0.0269(8) 0.8079(2) 0.039(2) Uani 1 1 d . . . . .
C22 C 0.6057(8) -0.0667(8) 0.7687(2) 0.036(2) Uani 1 1 d D . . . .
C23 C 0.4778(12) -0.067(2) 0.7606(4) 0.142(10) Uani 1 1 d . . . . .
H23A H 0.465319 -0.092780 0.735407 0.213 Uiso 1 1 calc R U . . .
H23B H 0.437023 -0.122270 0.777084 0.213 Uiso 1 1 calc R U . . .
H23C H 0.445508 0.013061 0.763859 0.213 Uiso 1 1 calc R U . . .
C24 C 0.6746(11) 0.0095(11) 0.7406(3) 0.074(4) Uani 1 1 d D . . . .
C25 C 0.7897(10) 0.0521(10) 0.7515(2) 0.046(3) Uani 1 1 d . . . . .
H25A H 0.782733 0.093920 0.774760 0.069 Uiso 1 1 calc R U . . .
H25B H 0.844524 -0.015317 0.754173 0.069 Uiso 1 1 calc R U . . .
H25C H 0.820663 0.106729 0.733002 0.069 Uiso 1 1 calc R U . . .
C26 C 0.6016(18) 0.1273(12) 0.7335(4) 0.114(6) Uani 1 1 d D U . . .
H26A H 0.520327 0.106969 0.725789 0.172 Uiso 1 1 calc R U . . .
H26B H 0.598201 0.174222 0.755919 0.172 Uiso 1 1 calc R U . . .
H26C H 0.640841 0.173746 0.714400 0.172 Uiso 1 1 calc R U . . .
C27 C 0.6619(8) -0.0578(8) 0.7057(2) 0.034(2) Uani 1 1 d D . . . .
H27 H 0.580094 -0.043566 0.695703 0.040 Uiso 1 1 calc R U . . .
C28 C 0.7541(9) -0.0205(9) 0.6772(2) 0.035(2) Uani 1 1 d . U . . .
C29 C 0.6748(19) -0.1906(11) 0.7149(4) 0.127(9) Uani 1 1 d D . . . .
H29A H 0.751017 -0.223601 0.705693 0.153 Uiso 1 1 calc R U . . .
H29B H 0.607352 -0.237849 0.705220 0.153 Uiso 1 1 calc R U . . .
C30 C 0.6727(13) -0.1842(11) 0.7581(3) 0.076(4) Uani 1 1 d D U . . .
H30A H 0.630432 -0.254069 0.768261 0.091 Uiso 1 1 calc R U . . .
H30B H 0.755074 -0.183176 0.767864 0.091 Uiso 1 1 calc R U . . .
C31 C 0.7639(9) 0.0021(9) 0.5667(3) 0.038(2) Uani 1 1 d . . . . .
C40 C 0.8146(11) -0.1718(10) 0.4426(3) 0.045(3) Uani 1 1 d . . . . .
N1 N 0.7478(7) 0.2009(7) 0.84945(19) 0.0336(18) Uani 1 1 d . . . . .
N2 N 0.8383(7) 0.3376(6) 0.81677(19) 0.0322(18) Uani 1 1 d . . . . .
N3 N 0.9115(7) 0.2234(7) 0.6506(2) 0.044(2) Uani 1 1 d . . . . .
N4 N 0.8803(8) 0.3996(7) 0.67550(18) 0.0401(18) Uani 1 1 d . . . . .
N5 N 0.4962(8) -0.0104(7) 0.8912(2) 0.040(2) Uani 1 1 d . . . . .
N6 N 0.3546(7) -0.0839(6) 0.92530(19) 0.0377(18) Uani 1 1 d . . . . .
N7 N 1.0298(7) 0.0604(7) 0.6016(2) 0.042(2) Uani 1 1 d . . . . .
N8 N 1.1973(7) 0.0946(8) 0.5714(2) 0.0410(19) Uani 1 1 d . . . . .
O1 O 0.5674(6) 0.0629(6) 0.81931(16) 0.0413(16) Uani 1 1 d . . . . .
O2 O 0.6994(6) -0.0826(6) 0.82819(16) 0.0431(16) Uani 1 1 d . . . . .
O3 O 0.7235(6) 0.0609(5) 0.65478(14) 0.0365(15) Uani 1 1 d . . . . .
O4 O 0.8538(6) -0.0690(7) 0.67577(15) 0.0482(18) Uani 1 1 d . . . . .
O5 O 0.7626(6) 0.1145(6) 0.56615(17) 0.0437(17) Uani 1 1 d . . . . .
O6 O 0.8129(6) -0.0533(6) 0.59281(15) 0.0370(15) Uani 1 1 d . . . . .
O7 O 0.7966(6) -0.0995(7) 0.41647(17) 0.0531(19) Uani 1 1 d . . . . .
O8 O 0.8877(8) -0.2538(7) 0.44240(18) 0.0552(19) Uani 1 1 d . . . . .
C33A C 0.619(3) -0.001(4) 0.5140(10) 0.092(12) Uani 0.550(14) 1 d . . P A 1
H33A H 0.536691 -0.026171 0.520569 0.111 Uiso 0.550(14) 1 calc R U P A 1
H33B H 0.625888 0.086009 0.517851 0.111 Uiso 0.550(14) 1 calc R U P A 1
C34A C 0.6475(18) -0.034(3) 0.4755(5) 0.084(10) Uani 0.550(14) 1 d . . P A 1
H34A H 0.688166 0.033438 0.463203 0.101 Uiso 0.550(14) 1 calc R U P A 1
H34B H 0.573194 -0.051786 0.461985 0.101 Uiso 0.550(14) 1 calc R U P A 1
C36A C 0.805(2) -0.119(2) 0.5107(6) 0.045(5) Uani 0.550(14) 1 d . . P A 1
C37A C 0.662(3) -0.261(3) 0.4832(8) 0.105(13) Uani 0.550(14) 1 d . . P A 1
H37A H 0.611150 -0.248076 0.504439 0.158 Uiso 0.550(14) 1 calc R U P A 1
H37B H 0.612938 -0.279026 0.461982 0.158 Uiso 0.550(14) 1 calc R U P A 1
H37C H 0.716561 -0.327669 0.487985 0.158 Uiso 0.550(14) 1 calc R U P A 1
C38A C 0.869(3) -0.222(2) 0.5278(6) 0.091(10) Uani 0.550(14) 1 d . . P A 1
H38A H 0.811953 -0.285289 0.533096 0.136 Uiso 0.550(14) 1 calc R U P A 1
H38B H 0.930097 -0.251213 0.510955 0.136 Uiso 0.550(14) 1 calc R U P A 1
H38C H 0.907175 -0.195464 0.550367 0.136 Uiso 0.550(14) 1 calc R U P A 1
C33B C 0.732(3) -0.2588(18) 0.5015(5) 0.038(6) Uani 0.450(14) 1 d . . P A 2
H33C H 0.669310 -0.315956 0.494341 0.046 Uiso 0.450(14) 1 calc R U P A 2
H33D H 0.810458 -0.300081 0.501764 0.046 Uiso 0.450(14) 1 calc R U P A 2
C34B C 0.705(2) -0.2015(19) 0.5385(5) 0.048(7) Uani 0.450(14) 1 d . . P A 2
H34C H 0.624215 -0.225928 0.546644 0.058 Uiso 0.450(14) 1 calc R U P A 2
H34D H 0.763333 -0.229707 0.556769 0.058 Uiso 0.450(14) 1 calc R U P A 2
C36B C 0.7861(17) -0.0588(18) 0.5014(4) 0.026(5) Uani 0.450(14) 1 d D U P A 2
C37B C 0.587(3) -0.018(3) 0.5253(9) 0.038(8) Uani 0.450(14) 1 d . U P A 2
H37D H 0.554276 -0.064635 0.505199 0.057 Uiso 0.450(14) 1 calc R U P A 2
H37E H 0.533321 -0.021933 0.546203 0.057 Uiso 0.450(14) 1 calc R U P A 2
H37F H 0.595827 0.065364 0.517596 0.057 Uiso 0.450(14) 1 calc R U P A 2
C38B C 0.785(2) 0.0669(15) 0.4824(5) 0.042(7) Uani 0.450(14) 1 d . . P A 2
H38D H 0.703815 0.086346 0.474665 0.063 Uiso 0.450(14) 1 calc R U P A 2
H38E H 0.813544 0.127337 0.499554 0.063 Uiso 0.450(14) 1 calc R U P A 2
H38F H 0.837942 0.065274 0.461118 0.063 Uiso 0.450(14) 1 calc R U P A 2
C32 C 0.7105(8) -0.0677(8) 0.5360(2) 0.035(2) Uani 1 1 d D . . . .
C35 C 0.7345(10) -0.1502(9) 0.4760(3) 0.045(3) Uani 1 1 d D . . . .
C39 C 0.9087(12) -0.0466(17) 0.5068(4) 0.105(6) Uani 1 1 d . . . . .
H39A H 0.886536 0.029287 0.495550 0.157 Uiso 1 1 calc R U . A 1
H39B H 0.943955 -0.031847 0.530730 0.157 Uiso 1 1 calc R U . A 1
H39C H 0.966877 -0.087597 0.491318 0.157 Uiso 1 1 calc R U . A 1
O9 O 0.7473(7) 0.7384(6) 0.6235(2) 0.060(2) Uani 1 1 d . . . . .
H9A H 0.745036 0.812742 0.619138 0.089 Uiso 1 1 d R U . . .
H9B H 0.725662 0.712934 0.644215 0.089 Uiso 1 1 d R U . . .
O10 O 0.5042(7) 0.2840(6) 0.8794(2) 0.0514(18) Uani 1 1 d . . . . .
H10A H 0.428651 0.274825 0.880607 0.077 Uiso 1 1 d R U . . .
H10B H 0.542992 0.269708 0.898836 0.077 Uiso 1 1 d R U . . .
O11 O 0.4905(6) 0.0461(6) 0.6240(2) 0.0534(18) Uani 1 1 d . . . . .
H11A H 0.558793 0.073545 0.629418 0.080 Uiso 1 1 d R U . . .
H11B H 0.484890 -0.028750 0.621174 0.080 Uiso 1 1 d R U . . .
O12 O 0.2978(7) 0.1572(7) 0.6617(2) 0.069(2) Uani 1 1 d . . . . .
H12A H 0.323660 0.225313 0.668315 0.103 Uiso 1 1 d R U . . .
H12B H 0.350202 0.104709 0.657019 0.103 Uiso 1 1 d R U . . .
O13 O 0.6586(13) 0.0859(12) 0.3983(3) 0.054(4) Uani 0.5 1 d . . P . .
H13A H 0.686387 0.015867 0.399509 0.082 Uiso 1 1 d R U . . .
H13B H 0.635969 0.110760 0.377636 0.082 Uiso 1 1 d R U . . .

loop_
_atom_site_aniso_label
_atom_site_aniso_U_11
_atom_site_aniso_U_22
_atom_site_aniso_U_33
_atom_site_aniso_U_23
_atom_site_aniso_U_13
_atom_site_aniso_U_12
Cu1 0.0467(7) 0.0411(6) 0.0274(5) 0.0019(5) 0.0047(5) -0.0078(6)
Cu2 0.0476(7) 0.0386(6) 0.0268(5) -0.0073(5) 0.0011(5) -0.0025(6)
C1 0.055(7) 0.026(5) 0.046(5) 0.001(4) 0.002(5) -0.002(5)
C2 0.044(6) 0.037(5) 0.042(6) -0.008(4) 0.005(5) -0.006(5)
C3 0.039(6) 0.043(6) 0.031(5) 0.003(4) -0.001(4) 0.000(5)
C4 0.044(6) 0.032(5) 0.031(4) -0.003(4) 0.001(4) -0.006(5)
C5 0.033(5) 0.028(5) 0.029(4) -0.001(4) 0.005(3) 0.002(4)
C6 0.073(7) 0.025(4) 0.031(5) 0.003(4) -0.009(5) -0.003(5)
C7 0.103(10) 0.038(6) 0.032(5) 0.004(4) 0.003(6) 0.007(6)
C8 0.054(7) 0.078(9) 0.053(7) -0.023(6) 0.004(6) -0.017(7)
C9 0.053(7) 0.068(8) 0.047(6) -0.031(6) 0.001(5) -0.009(6)
C10 0.061(7) 0.043(6) 0.031(5) 0.001(5) 0.003(5) 0.002(6)
C11 0.050(7) 0.036(5) 0.054(6) -0.002(5) 0.016(5) -0.003(5)
C12 0.052(7) 0.035(5) 0.047(6) -0.005(5) 0.011(5) -0.002(5)
C13 0.055(7) 0.029(5) 0.061(7) 0.003(5) 0.025(6) 0.003(5)
C14 0.048(6) 0.049(6) 0.048(6) -0.002(5) 0.016(5) 0.002(6)
C15 0.045(6) 0.056(7) 0.048(6) 0.000(5) 0.013(5) -0.015(6)
C16 0.033(5) 0.079(8) 0.056(7) 0.010(6) -0.005(5) -0.010(6)
C17 0.038(6) 0.072(8) 0.062(7) -0.002(6) -0.016(6) -0.006(6)
C18 0.065(8) 0.035(5) 0.041(5) -0.001(4) -0.004(5) -0.013(6)
C19 0.054(7) 0.035(5) 0.030(5) -0.003(4) -0.005(5) 0.002(5)
C20 0.048(7) 0.059(7) 0.034(5) -0.001(5) -0.006(5) 0.015(6)
C21 0.049(6) 0.035(5) 0.032(5) 0.008(4) -0.011(5) -0.007(6)
C22 0.035(5) 0.045(5) 0.027(4) 0.001(4) 0.000(4) -0.012(5)
C23 0.061(9) 0.28(3) 0.082(11) -0.114(15) -0.030(8) 0.043(14)
C24 0.075(9) 0.105(11) 0.042(7) -0.028(7) 0.031(6) -0.046(8)
C25 0.065(7) 0.049(6) 0.024(5) 0.004(4) 0.000(4) -0.018(6)
C26 0.149(14) 0.104(11) 0.090(10) 0.027(9) 0.023(10) 0.082(11)
C27 0.034(5) 0.043(5) 0.024(4) -0.003(4) -0.001(3) -0.001(5)
C28 0.046(6) 0.039(5) 0.021(4) -0.009(4) -0.005(4) -0.002(5)
C29 0.22(2) 0.033(7) 0.133(14) -0.008(8) 0.122(15) -0.016(10)
C30 0.096(9) 0.074(7) 0.058(7) -0.001(6) 0.004(6) -0.005(7)
C31 0.037(6) 0.044(6) 0.032(5) -0.007(4) 0.009(4) -0.001(5)
C40 0.050(7) 0.056(7) 0.028(5) -0.003(5) -0.010(5) -0.036(6)
N1 0.035(5) 0.037(5) 0.028(4) 0.003(3) 0.006(3) 0.003(4)
N2 0.038(5) 0.030(4) 0.028(4) 0.000(3) 0.005(3) 0.001(4)
N3 0.046(5) 0.044(5) 0.042(5) -0.010(4) -0.007(4) -0.004(5)
N4 0.056(5) 0.035(4) 0.029(4) -0.005(3) -0.001(4) -0.003(5)
N5 0.053(6) 0.034(4) 0.033(4) 0.000(3) 0.004(4) 0.001(4)
N6 0.042(5) 0.030(4) 0.041(4) -0.006(3) 0.011(3) -0.006(4)
N7 0.052(5) 0.044(5) 0.032(4) -0.008(4) -0.003(4) 0.008(5)
N8 0.036(5) 0.044(5) 0.043(4) -0.005(4) 0.003(4) -0.002(4)
O1 0.049(4) 0.042(4) 0.032(3) 0.002(3) 0.000(3) -0.002(4)
O2 0.051(4) 0.050(4) 0.029(3) 0.006(3) 0.003(3) 0.003(4)
O3 0.052(4) 0.038(4) 0.020(3) 0.000(3) -0.004(3) 0.004(3)
O4 0.050(4) 0.064(4) 0.031(3) 0.002(3) -0.001(3) 0.027(4)
O5 0.053(4) 0.038(4) 0.039(4) -0.009(3) -0.002(3) 0.001(4)
O6 0.043(4) 0.042(4) 0.026(3) -0.002(3) -0.002(3) -0.003(3)
O7 0.057(4) 0.068(5) 0.034(4) -0.006(4) -0.005(3) -0.012(4)
O8 0.070(5) 0.049(4) 0.046(4) -0.002(3) 0.004(4) -0.001(5)
C33A 0.038(17) 0.13(3) 0.11(3) -0.06(2) -0.016(19) 0.005(19)
C34A 0.033(12) 0.18(3) 0.039(11) 0.002(14) -0.020(9) -0.018(16)
C36A 0.051(14) 0.028(12) 0.055(13) -0.014(10) 0.000(10) -0.001(11)
C37A 0.13(3) 0.12(2) 0.069(19) -0.050(17) 0.063(19) -0.07(2)
C38A 0.16(3) 0.065(15) 0.052(13) -0.004(11) 0.000(17) 0.04(2)
C33B 0.075(18) 0.020(10) 0.020(10) -0.002(8) -0.014(11) -0.019(12)
C34B 0.078(18) 0.041(13) 0.026(11) 0.009(10) -0.007(11) -0.010(13)
C36B 0.035(10) 0.014(9) 0.030(9) -0.002(7) -0.006(8) 0.004(9)
C37B 0.038(8) 0.038(8) 0.038(8) -0.002(3) -0.001(3) 0.000(3)
C38B 0.096(19) 0.008(9) 0.023(10) 0.002(7) 0.013(10) 0.009(11)
C32 0.034(5) 0.035(5) 0.037(5) -0.013(4) -0.001(4) 0.000(5)
C35 0.050(7) 0.055(7) 0.031(5) -0.005(4) 0.001(4) -0.019(6)
C39 0.062(9) 0.165(16) 0.088(10) -0.087(10) 0.035(7) -0.064(10)
O9 0.077(5) 0.044(4) 0.058(5) 0.004(4) -0.003(4) -0.010(4)
O10 0.054(4) 0.046(4) 0.054(4) 0.002(4) -0.001(4) 0.013(4)
O11 0.047(4) 0.046(4) 0.067(5) -0.001(4) -0.012(4) -0.005(4)
O12 0.060(5) 0.047(5) 0.101(7) 0.013(4) 0.014(5) -0.006(4)
O13 0.098(12) 0.042(7) 0.023(6) 0.007(6) 0.000(6) 0.046(8)

loop_
_atom_type_symbol
_atom_type_description
_atom_type_scat_dispersion_real
_atom_type_scat_dispersion_imag
_atom_type_scat_source
C C 0.0033 0.0016 'International Tables Vol C Tables 4.2.6.8 and 6.1.1.4'
H H 0.0000 0.0000 'International Tables Vol C Tables 4.2.6.8 and 6.1.1.4'
N N 0.0061 0.0033 'International Tables Vol C Tables 4.2.6.8 and 6.1.1.4'
O O 0.0106 0.0060 'International Tables Vol C Tables 4.2.6.8 and 6.1.1.4'
Cu Cu 0.3201 1.2651 'International Tables Vol C Tables 4.2.6.8 and 6.1.1.4'

loop_
_geom_angle_atom_site_label_1
_geom_angle_atom_site_label_2
_geom_angle_atom_site_label_3
_geom_angle
_geom_angle_site_symmetry_1
_geom_angle_site_symmetry_3
O7 Cu1 O1 164.0(3) 2_655 .
O7 Cu1 N1 88.6(3) 2_655 .
O1 Cu1 N1 89.1(3) . .
O7 Cu1 N5 88.9(3) 2_655 .
O1 Cu1 N5 92.7(3) . .
N1 Cu1 N5 176.7(3) . .
N7 Cu2 N3 94.5(3) . .
N7 Cu2 O6 89.2(3) . .
N3 Cu2 O6 168.6(3) . .
N7 Cu2 O3 167.9(3) . .
N3 Cu2 O3 89.1(3) . .
O6 Cu2 O3 89.5(2) . .
C2 C1 N1 109.9(9) . .
C2 C1 H1 125.1 . .
N1 C1 H1 125.1 . .
C1 C2 N2 105.9(9) . .
C1 C2 H2 127.1 . .
N2 C2 H2 127.1 . .
N1 C3 N2 112.8(9) . .
N1 C3 H3 123.6 . .
N2 C3 H3 123.6 . .
N2 C4 C5 108.9(7) . .
N2 C4 H4A 109.9 . .
C5 C4 H4A 109.9 . .
N2 C4 H4B 109.9 . .
C5 C4 H4B 109.9 . .
H4A C4 H4B 108.3 . .
C4 C5 C6 109.3(7) . .
C4 C5 H5A 109.8 . .
C6 C5 H5A 109.8 . .
C4 C5 H5B 109.8 . .
C6 C5 H5B 109.8 . .
H5A C5 H5B 108.3 . .
C7 C6 C5 111.8(8) . .
C7 C6 H6A 109.3 . .
C5 C6 H6A 109.3 . .
C7 C6 H6B 109.3 . .
C5 C6 H6B 109.3 . .
H6A C6 H6B 107.9 . .
N4 C7 C6 113.5(9) . .
N4 C7 H7A 108.9 . .
C6 C7 H7A 108.9 . .
N4 C7 H7B 108.9 . .
C6 C7 H7B 108.9 . .
H7A C7 H7B 107.7 . .
C9 C8 N4 107.2(10) . .
C9 C8 H8 126.4 . .
N4 C8 H8 126.4 . .
C8 C9 N3 107.9(11) . .
C8 C9 H9 126.0 . .
N3 C9 H9 126.0 . .
N3 C10 N4 113.8(10) . .
N3 C10 H10 123.1 . .
N4 C10 H10 123.1 . .
C12 C11 N5 109.2(10) . .
C12 C11 H11 125.4 . .
N5 C11 H11 125.4 . .
C11 C12 N6 105.9(9) . .
C11 C12 H12 127.0 . .
N6 C12 H12 127.0 . .
N5 C13 N6 112.4(8) . .
N5 C13 H13 123.8 . .
N6 C13 H13 123.8 . .
N6 C14 C15 112.4(9) . .
N6 C14 H14A 109.1 . .
C15 C14 H14A 109.1 . .
N6 C14 H14B 109.1 . .
C15 C14 H14B 109.1 . .
H14A C14 H14B 107.9 . .
C14 C15 C16 108.1(9) . 2_655
C14 C15 H15A 110.1 . .
C16 C15 H15A 110.1 2_655 .
C14 C15 H15B 110.1 . .
C16 C15 H15B 110.1 2_655 .
H15A C15 H15B 108.4 . .
C17 C16 C15 114.0(9) . 2_654
C17 C16 H16A 108.7 . .
C15 C16 H16A 108.7 2_654 .
C17 C16 H16B 108.7 . .
C15 C16 H16B 108.7 2_654 .
H16A C16 H16B 107.6 . .
N8 C17 C16 113.8(9) . .
N8 C17 H17A 108.8 . .
C16 C17 H17A 108.8 . .
N8 C17 H17B 108.8 . .
C16 C17 H17B 108.8 . .
H17A C17 H17B 107.7 . .
N8 C18 N7 110.2(9) . .
N8 C18 H18 124.9 . .
N7 C18 H18 124.9 . .
C20 C19 N7 111.8(9) . .
C20 C19 H19 124.1 . .
N7 C19 H19 124.1 . .
C19 C20 N8 105.1(9) . .
C19 C20 H20 127.5 . .
N8 C20 H20 127.5 . .
O2 C21 O1 122.0(8) . .
O2 C21 C22 120.5(9) . .
O1 C21 C22 117.4(8) . .
C23 C22 C21 110.0(8) . .
C23 C22 C24 110.8(12) . .
C21 C22 C24 113.1(8) . .
C23 C22 C30 114.5(12) . .
C21 C22 C30 114.0(8) . .
C24 C22 C30 93.6(8) . .
C22 C23 H23A 109.5 . .
C22 C23 H23B 109.5 . .
H23A C23 H23B 109.5 . .
C22 C23 H23C 109.5 . .
H23A C23 H23C 109.5 . .
H23B C23 H23C 109.5 . .
C25 C24 C27 119.6(9) . .
C25 C24 C22 116.5(10) . .
C27 C24 C22 104.2(8) . .
C25 C24 C26 103.4(12) . .
C27 C24 C26 103.5(9) . .
C22 C24 C26 108.4(10) . .
C24 C25 H25A 109.5 . .
C24 C25 H25B 109.5 . .
H25A C25 H25B 109.5 . .
C24 C25 H25C 109.5 . .
H25A C25 H25C 109.5 . .
H25B C25 H25C 109.5 . .
C24 C26 H26A 109.5 . .
C24 C26 H26B 109.5 . .
H26A C26 H26B 109.5 . .
C24 C26 H26C 109.5 . .
H26A C26 H26C 109.5 . .
H26B C26 H26C 109.5 . .
C24 C27 C28 112.7(8) . .
C24 C27 C29 107.1(9) . .
C28 C27 C29 110.6(8) . .
C24 C27 H27 108.8 . .
C28 C27 H27 108.8 . .
C29 C27 H27 108.8 . .
O4 C28 O3 121.8(9) . .
O4 C28 C27 121.0(8) . .
O3 C28 C27 117.2(9) . .
C27 C29 C30 100.0(9) . .
C27 C29 H29A 111.8 . .
C30 C29 H29A 111.8 . .
C27 C29 H29B 111.8 . .
C30 C29 H29B 111.8 . .
H29A C29 H29B 109.5 . .
C22 C30 C29 107.0(9) . .
C22 C30 H30A 110.3 . .
C29 C30 H30A 110.3 . .
C22 C30 H30B 110.3 . .
C29 C30 H30B 110.3 . .
H30A C30 H30B 108.6 . .
O5 C31 O6 120.4(9) . .
O5 C31 C32 120.5(9) . .
O6 C31 C32 119.1(9) . .
O8 C40 O7 125.2(10) . .
O8 C40 C35 120.7(9) . .
O7 C40 C35 114.1(11) . .
C3 N1 C1 104.8(8) . .
C3 N1 Cu1 127.5(7) . .
C1 N1 Cu1 127.2(6) . .
C3 N2 C2 106.7(8) . .
C3 N2 C4 126.9(8) . .
C2 N2 C4 126.4(8) . .
C10 N3 C9 106.7(9) . .
C10 N3 Cu2 124.2(7) . .
C9 N3 Cu2 128.9(7) . .
C10 N4 C7 130.0(10) . .
C10 N4 C8 104.4(9) . .
C7 N4 C8 125.6(9) . .
C13 N5 C11 106.3(9) . .
C13 N5 Cu1 129.3(7) . .
C11 N5 Cu1 123.6(7) . .
C13 N6 C12 106.1(7) . .
C13 N6 C14 128.0(8) . .
C12 N6 C14 125.8(8) . .
C18 N7 C19 104.6(8) . .
C18 N7 Cu2 129.9(7) . .
C19 N7 Cu2 125.5(7) . .
C18 N8 C20 108.3(9) . .
C18 N8 C17 125.7(9) . .
C20 N8 C17 125.9(9) . .
C21 O1 Cu1 108.3(5) . .
C28 O3 Cu2 100.9(6) . .
C31 O6 Cu2 103.8(6) . .
C40 O7 Cu1 126.1(8) . 2_654
C34A C33A C32 104(2) . .
C34A C33A H33A 111.0 . .
C32 C33A H33A 111.0 . .
C34A C33A H33B 111.0 . .
C32 C33A H33B 111.0 . .
H33A C33A H33B 109.0 . .
C33A C34A C35 108(2) . .
C33A C34A H34A 110.0 . .
C35 C34A H34A 110.0 . .
C33A C34A H34B 110.0 . .
C35 C34A H34B 110.0 . .
H34A C34A H34B 108.4 . .
C39 C36A C38A 95(2) . .
C39 C36A C32 114.4(14) . .
C38A C36A C32 111.8(19) . .
C39 C36A C35 117.5(17) . .
C38A C36A C35 114.6(17) . .
C32 C36A C35 103.8(14) . .
C35 C37A H37A 109.5 . .
C35 C37A H37B 109.5 . .
H37A C37A H37B 109.5 . .
C35 C37A H37C 109.5 . .
H37A C37A H37C 109.5 . .
H37B C37A H37C 109.5 . .
C36A C38A H38A 109.5 . .
C36A C38A H38B 109.5 . .
H38A C38A H38B 109.5 . .
C36A C38A H38C 109.5 . .
H38A C38A H38C 109.5 . .
H38B C38A H38C 109.5 . .
C34B C33B C35 102.2(15) . .
C34B C33B H33C 111.3 . .
C35 C33B H33C 111.3 . .
C34B C33B H33D 111.3 . .
C35 C33B H33D 111.3 . .
H33C C33B H33D 109.2 . .
C32 C34B C33B 110.7(15) . .
C32 C34B H34C 109.5 . .
C33B C34B H34C 109.5 . .
C32 C34B H34D 109.5 . .
C33B C34B H34D 109.5 . .
H34C C34B H34D 108.1 . .
C39 C36B C35 122.2(15) . .
C39 C36B C32 115.7(13) . .
C35 C36B C32 105.1(10) . .
C39 C36B C38B 88.9(15) . .
C35 C36B C38B 109.5(14) . .
C32 C36B C38B 115.1(15) . .
C32 C37B H37D 109.5 . .
C32 C37B H37E 109.5 . .
H37D C37B H37E 109.5 . .
C32 C37B H37F 109.5 . .
H37D C37B H37F 109.5 . .
H37E C37B H37F 109.5 . .
C36B C38B H38D 109.5 . .
C36B C38B H38E 109.5 . .
H38D C38B H38E 109.5 . .
C36B C38B H38F 109.5 . .
H38D C38B H38F 109.5 . .
H38E C38B H38F 109.5 . .
C31 C32 C33A 114.5(15) . .
C31 C32 C34B 119.4(11) . .
C31 C32 C36A 112.4(10) . .
C33A C32 C36A 109.7(16) . .
C31 C32 C36B 111.8(8) . .
C34B C32 C36B 98.0(13) . .
C31 C32 C37B 111.0(15) . .
C34B C32 C37B 110.0(17) . .
C36B C32 C37B 105.0(15) . .
C36B C35 C40 112.3(9) . .
C37A C35 C40 108.8(11) . .
C36B C35 C33B 99.7(12) . .
C40 C35 C33B 111.7(12) . .
C37A C35 C36A 108.3(17) . .
C40 C35 C36A 113.6(11) . .
C37A C35 C34A 110.2(18) . .
C40 C35 C34A 117.7(11) . .
C36A C35 C34A 97.6(12) . .
C36A C39 H39A 109.5 . .
C36A C39 H39B 109.5 . .
H39A C39 H39B 109.5 . .
C36A C39 H39C 109.5 . .
H39A C39 H39C 109.5 . .
H39B C39 H39C 109.5 . .
H9A O9 H9A 0.0 . .
H9A O9 H9B 119.6 . .
H9A O9 H9B 119.6 . .
H10A O10 H10B 116.0 . .
H11A O11 H11B 117.0 . .
H12A O12 H12B 116.5 . .
H13A O13 H13B 117.7 . .

loop_
_geom_bond_atom_site_label_1
_geom_bond_atom_site_label_2
_geom_bond_distance
_geom_bond_site_symmetry_2
Cu1 O7 1.969(7) 2_655
Cu1 O1 1.976(6) .
Cu1 N1 1.985(8) .
Cu1 N5 2.010(8) .
Cu2 N7 1.963(8) .
Cu2 N3 1.973(8) .
Cu2 O6 1.973(6) .
Cu2 O3 2.008(6) .
C1 C2 1.361(13) .
C1 N1 1.363(13) .
C1 H1 0.9500 .
C2 N2 1.369(12) .
C2 H2 0.9500 .
C3 N1 1.316(12) .
C3 N2 1.324(12) .
C3 H3 0.9500 .
C4 N2 1.471(11) .
C4 C5 1.530(11) .
C4 H4A 0.9900 .
C4 H4B 0.9900 .
C5 C6 1.557(12) .
C5 H5A 0.9900 .
C5 H5B 0.9900 .
C6 C7 1.527(13) .
C6 H6A 0.9900 .
C6 H6B 0.9900 .
C7 N4 1.427(13) .
C7 H7A 0.9900 .
C7 H7B 0.9900 .
C8 C9 1.355(16) .
C8 N4 1.439(15) .
C8 H8 0.9500 .
C9 N3 1.395(13) .
C9 H9 0.9500 .
C10 N3 1.308(13) .
C10 N4 1.331(12) .
C10 H10 0.9500 .
C11 C12 1.357(14) .
C11 N5 1.367(12) .
C11 H11 0.9500 .
C12 N6 1.371(12) .
C12 H12 0.9500 .
C13 N5 1.279(13) .
C13 N6 1.349(12) .
C13 H13 0.9500 .
C14 N6 1.468(12) .
C14 C15 1.518(14) .
C14 H14A 0.9900 .
C14 H14B 0.9900 .
C15 C16 1.563(14) 2_655
C15 H15A 0.9900 .
C15 H15B 0.9900 .
C16 C17 1.513(15) .
C16 H16A 0.9900 .
C16 H16B 0.9900 .
C17 N8 1.444(14) .
C17 H17A 0.9900 .
C17 H17B 0.9900 .
C18 N8 1.343(13) .
C18 N7 1.357(12) .
C18 H18 0.9500 .
C19 C20 1.348(14) .
C19 N7 1.366(12) .
C19 H19 0.9500 .
C20 N8 1.381(14) .
C20 H20 0.9500 .
C21 O2 1.269(11) .
C21 O1 1.278(11) .
C21 C22 1.531(12) .
C22 C23 1.462(16) .
C22 C24 1.548(14) .
C22 C30 1.567(11) .
C23 H23A 0.9800 .
C23 H23B 0.9800 .
C23 H23C 0.9800 .
C24 C25 1.433(16) .
C24 C27 1.496(13) .
C24 C26 1.578(12) .
C25 H25A 0.9800 .
C25 H25B 0.9800 .
C25 H25C 0.9800 .
C26 H26A 0.9800 .
C26 H26B 0.9800 .
C26 H26C 0.9800 .
C27 C28 1.531(13) .
C27 C29 1.538(15) .
C27 H27 1.0000 .
C28 O4 1.244(12) .
C28 O3 1.279(11) .
C29 C30 1.593(12) .
C29 H29A 0.9900 .
C29 H29B 0.9900 .
C30 H30A 0.9900 .
C30 H30B 0.9900 .
C31 O5 1.265(12) .
C31 O6 1.271(11) .
C31 C32 1.499(12) .
C40 O8 1.233(13) .
C40 O7 1.276(12) .
C40 C35 1.539(15) .
C33A C34A 1.50(4) .
C33A C32 1.51(4) .
C33A H33A 0.9900 .
C33A H33B 0.9900 .
C34A C35 1.63(3) .
C34A H34A 0.9900 .
C34A H34B 0.9900 .
C36A C39 1.43(3) .
C36A C38A 1.50(3) .
C36A C32 1.52(2) .
C36A C35 1.54(2) .
C37A C35 1.51(3) .
C37A H37A 0.9800 .
C37A H37B 0.9800 .
C37A H37C 0.9800 .
C38A H38A 0.9800 .
C38A H38B 0.9800 .
C38A H38C 0.9800 .
C33B C34B 1.54(3) .
C33B C35 1.54(2) .
C33B H33C 0.9900 .
C33B H33D 0.9900 .
C34B C32 1.51(2) .
C34B H34C 0.9900 .
C34B H34D 0.9900 .
C36B C39 1.39(2) .
C36B C35 1.505(12) .
C36B C32 1.531(12) .
C36B C38B 1.58(3) .
C37B C32 1.54(4) .
C37B H37D 0.9800 .
C37B H37E 0.9800 .
C37B H37F 0.9800 .
C38B H38D 0.9800 .
C38B H38E 0.9800 .
C38B H38F 0.9800 .
C39 H39A 0.9800 .
C39 H39B 0.9800 .
C39 H39C 0.9800 .
O9 H9A 0.8522 .
O9 H9A 0.8522 .
O9 H9B 0.8476 .
O10 H10A 0.8533 .
O10 H10B 0.8525 .
O11 H11A 0.8492 .
O11 H11B 0.8501 .
O12 H12A 0.8536 .
O12 H12B 0.8507 .
O13 H13A 0.8480 .
O13 H13B 0.8474 .

loop_
_geom_hbond_atom_site_label_D
_geom_hbond_atom_site_label_H
_geom_hbond_atom_site_label_A
_geom_hbond_distance_DH
_geom_hbond_distance_HA
_geom_hbond_distance_DA
_geom_hbond_angle_DHA
_geom_hbond_site_symmetry_A
_geom_hbond_publ_flag
C2 H2 O4 0.95 2.41 3.131(12) 132.6 3_756 yes
C4 H4A O4 0.99 2.57 3.425(12) 145.1 3_756 yes
C4 H4B O12 0.99 2.43 3.368(11) 158.7 3_656 yes
C8 H8 O2 0.95 2.65 3.325(14) 128.1 3_756 yes
C9 H9 O12 0.95 2.39 3.319(15) 166.0 1_655 yes
C11 H11 O2 0.95 2.60 3.215(12) 122.7 . yes
C12 H12 O5 0.95 2.40 3.177(12) 139.3 3_646 yes
C18 H18 O13 0.95 2.44 3.186(16) 135.2 4_556 yes
C20 H20 O8 0.95 2.44 3.385(13) 171.2 4_546 yes
O9 H9A O6 0.85 1.95 2.703(10) 147.5 1_565 yes
O10 H10A O9 0.85 2.02 2.865(11) 171.2 3_646 yes
O10 H10B O8 0.85 1.79 2.638(10) 172.6 2_655 yes
O11 H11A O3 0.85 2.07 2.851(9) 152.1 . yes
O11 H11B O10 0.85 2.11 2.951(9) 170.1 3_646 yes
O12 H12A O2 0.85 2.18 2.949(10) 149.9 3_656 yes
O12 H12B O11 0.85 2.09 2.854(11) 148.8 . yes
O13 H13A O7 0.85 1.90 2.680(14) 153.1 . yes
O13 H13B O2 0.85 2.61 3.030(13) 111.9 2_654 yes

loop_
_geom_torsion_atom_site_label_1
_geom_torsion_atom_site_label_2
_geom_torsion_atom_site_label_3
_geom_torsion_atom_site_label_4
_geom_torsion
_geom_torsion_site_symmetry_1
_geom_torsion_site_symmetry_2
_geom_torsion_site_symmetry_3
_geom_torsion_site_symmetry_4
N1 C1 C2 N2 -1.2(11) . . . .
N2 C4 C5 C6 179.3(8) . . . .
C4 C5 C6 C7 -171.1(9) . . . .
C5 C6 C7 N4 -52.2(13) . . . .
N4 C8 C9 N3 1.1(13) . . . .
N5 C11 C12 N6 -2.2(12) . . . .
N6 C14 C15 C16 174.2(9) . . . 2_655
C15 C16 C17 N8 58.0(14) 2_654 . . .
N7 C19 C20 N8 -0.9(11) . . . .
O2 C21 C22 C23 135.0(14) . . . .
O1 C21 C22 C23 -44.4(15) . . . .
O2 C21 C22 C24 -100.6(11) . . . .
O1 C21 C22 C24 80.1(11) . . . .
O2 C21 C22 C30 4.8(13) . . . .
O1 C21 C22 C30 -174.6(9) . . . .
C23 C22 C24 C25 159.0(12) . . . .
C21 C22 C24 C25 34.9(13) . . . .
C30 C22 C24 C25 -83.1(11) . . . .
C23 C22 C24 C27 -66.9(12) . . . .
C21 C22 C24 C27 169.1(8) . . . .
C30 C22 C24 C27 51.1(10) . . . .
C23 C22 C24 C26 42.9(13) . . . .
C21 C22 C24 C26 -81.1(12) . . . .
C30 C22 C24 C26 160.9(10) . . . .
C25 C24 C27 C28 -29.6(14) . . . .
C22 C24 C27 C28 -162.0(8) . . . .
C26 C24 C27 C28 84.7(11) . . . .
C25 C24 C27 C29 92.3(14) . . . .
C22 C24 C27 C29 -40.1(12) . . . .
C26 C24 C27 C29 -153.5(12) . . . .
C24 C27 C28 O4 88.0(11) . . . .
C29 C27 C28 O4 -31.8(13) . . . .
C24 C27 C28 O3 -92.8(10) . . . .
C29 C27 C28 O3 147.4(10) . . . .
C24 C27 C29 C30 9.3(15) . . . .
C28 C27 C29 C30 132.4(10) . . . .
C23 C22 C30 C29 69.2(15) . . . .
C21 C22 C30 C29 -162.9(10) . . . .
C24 C22 C30 C29 -45.6(12) . . . .
C27 C29 C30 C22 24.1(15) . . . .
N2 C3 N1 C1 0.0(11) . . . .
N2 C3 N1 Cu1 -171.9(6) . . . .
C2 C1 N1 C3 0.7(11) . . . .
C2 C1 N1 Cu1 172.7(6) . . . .
N1 C3 N2 C2 -0.7(11) . . . .
N1 C3 N2 C4 -179.2(8) . . . .
C1 C2 N2 C3 1.1(10) . . . .
C1 C2 N2 C4 179.6(7) . . . .
C5 C4 N2 C3 -87.6(10) . . . .
C5 C4 N2 C2 94.2(10) . . . .
N4 C10 N3 C9 -0.5(11) . . . .
N4 C10 N3 Cu2 -176.7(6) . . . .
C8 C9 N3 C10 -0.4(12) . . . .
C8 C9 N3 Cu2 175.5(8) . . . .
N3 C10 N4 C7 -176.3(9) . . . .
N3 C10 N4 C8 1.2(11) . . . .
C6 C7 N4 C10 123.6(11) . . . .
C6 C7 N4 C8 -53.4(14) . . . .
C9 C8 N4 C10 -1.4(12) . . . .
C9 C8 N4 C7 176.3(9) . . . .
N6 C13 N5 C11 -1.7(13) . . . .
N6 C13 N5 Cu1 -171.5(7) . . . .
C12 C11 N5 C13 2.4(14) . . . .
C12 C11 N5 Cu1 173.0(7) . . . .
N5 C13 N6 C12 0.4(12) . . . .
N5 C13 N6 C14 177.6(9) . . . .
C11 C12 N6 C13 1.1(11) . . . .
C11 C12 N6 C14 -176.1(9) . . . .
C15 C14 N6 C13 -102.4(12) . . . .
C15 C14 N6 C12 74.3(13) . . . .
N8 C18 N7 C19 -0.3(10) . . . .
N8 C18 N7 Cu2 -177.9(6) . . . .
C20 C19 N7 C18 0.7(10) . . . .
C20 C19 N7 Cu2 178.5(6) . . . .
N7 C18 N8 C20 -0.2(11) . . . .
N7 C18 N8 C17 -176.3(8) . . . .
C19 C20 N8 C18 0.6(10) . . . .
C19 C20 N8 C17 176.8(9) . . . .
C16 C17 N8 C18 -119.9(11) . . . .
C16 C17 N8 C20 64.6(13) . . . .
O2 C21 O1 Cu1 3.8(11) . . . .
C22 C21 O1 Cu1 -176.8(6) . . . .
O4 C28 O3 Cu2 -1.0(10) . . . .
C27 C28 O3 Cu2 179.8(6) . . . .
O5 C31 O6 Cu2 0.0(11) . . . .
C32 C31 O6 Cu2 178.3(7) . . . .
O8 C40 O7 Cu1 -0.6(14) . . . 2_654
C35 C40 O7 Cu1 -179.9(6) . . . 2_654
C32 C33A C34A C35 16(3) . . . .
C35 C33B C34B C32 -9(3) . . . .
O5 C31 C32 C33A -23(2) . . . .
O6 C31 C32 C33A 159.0(18) . . . .
O5 C31 C32 C34B -175.5(14) . . . .
O6 C31 C32 C34B 6.2(17) . . . .
O5 C31 C32 C36A 103.4(14) . . . .
O6 C31 C32 C36A -75.0(15) . . . .
O5 C31 C32 C36B 71.1(15) . . . .
O6 C31 C32 C36B -107.3(14) . . . .
O5 C31 C32 C37B -45.8(16) . . . .
O6 C31 C32 C37B 135.8(14) . . . .
C34A C33A C32 C31 138(2) . . . .
C34A C33A C32 C36A 10(3) . . . .
C33B C34B C32 C31 -140.9(16) . . . .
C33B C34B C32 C36B -20(2) . . . .
C33B C34B C32 C37B 89(2) . . . .
C39 C36A C32 C31 -33(2) . . . .
C38A C36A C32 C31 73(2) . . . .
C35 C36A C32 C31 -162.5(11) . . . .
C39 C36A C32 C33A 95(2) . . . .
C38A C36A C32 C33A -158(2) . . . .
C35 C36A C32 C33A -34(2) . . . .
C39 C36B C32 C31 32(2) . . . .
C35 C36B C32 C31 169.6(11) . . . .
C38B C36B C32 C31 -69.8(18) . . . .
C39 C36B C32 C34B -94.5(19) . . . .
C35 C36B C32 C34B 43.4(18) . . . .
C38B C36B C32 C34B 163.9(17) . . . .
C39 C36B C32 C37B 152(2) . . . .
C35 C36B C32 C37B -70(2) . . . .
C38B C36B C32 C37B 51(2) . . . .
C39 C36B C35 C40 -34(2) . . . .
C32 C36B C35 C40 -168.5(12) . . . .
C38B C36B C35 C40 67.4(18) . . . .
C39 C36B C35 C33B 84(2) . . . .
C32 C36B C35 C33B -50.1(18) . . . .
C38B C36B C35 C33B -174.2(17) . . . .
O8 C40 C35 C36B 94.8(14) . . . .
O7 C40 C35 C36B -85.8(14) . . . .
O8 C40 C35 C37A -58(2) . . . .
O7 C40 C35 C37A 120.9(19) . . . .
O8 C40 C35 C33B -16.3(16) . . . .
O7 C40 C35 C33B 163.1(12) . . . .
O8 C40 C35 C36A 62.2(15) . . . .
O7 C40 C35 C36A -118.4(13) . . . .
O8 C40 C35 C34A 175.3(12) . . . .
O7 C40 C35 C34A -5.3(14) . . . .
C34B C33B C35 C36B 34(2) . . . .
C34B C33B C35 C40 153.2(15) . . . .
C39 C36A C35 C37A 158(2) . . . .
C38A C36A C35 C37A 47(3) . . . .
C32 C36A C35 C37A -74.8(19) . . . .
C39 C36A C35 C40 37(2) . . . .
C38A C36A C35 C40 -74(2) . . . .
C32 C36A C35 C40 164.2(11) . . . .
C39 C36A C35 C34A -87.9(19) . . . .
C38A C36A C35 C34A 162(2) . . . .
C32 C36A C35 C34A 39.4(17) . . . .
C33A C34A C35 C37A 78(2) . . . .
C33A C34A C35 C40 -156.6(18) . . . .
C33A C34A C35 C36A -35(2) . . . .
